data_1534314
loop_
_publ_author_name
'Braun, D.J.'
'Jeitschko, W.'

_publ_section_title
;
 Ueber Polyphosphide von Chrom, Mangan, Ruthenium und Osmium. Synthese und
 Kristallstruktur von Ru P4 und Os P4
;
_journal_name_full 'Zeitschrift fuer Anorganische und Allgemeine Chemie'
_journal_page_first 157
_journal_page_last 166
_journal_volume 445
_journal_year 1978
_chemical_formula_sum 'P4 Ru'
_chemical_name_systematic 'Ru P4'
_space_group_IT_number 2
_symmetry_space_group_name_Hall '-P 1'
_symmetry_space_group_name_H-M 'P -1'
_cell_angle_alpha 100.48
_cell_angle_beta 90.35
_cell_angle_gamma 111.08
_cell_formula_units_Z 3
_cell_length_a 7.519
_cell_length_b 7.145
_cell_length_c 4.713
_cell_volume 231.605
_citation_journal_id_ASTM ZAACAB
_cod_data_source_file Braun_ZAACAB_1978_369.cif
_cod_data_source_block P4Ru1
_cod_original_cell_volume 231.6053
_cod_original_formula_sum 'P4 Ru1'
_cod_database_code 1534314

loop_
_symmetry_equiv_pos_as_xyz
x,y,z
-x,-y,-z

loop_
_atom_site_label
_atom_site_type_symbol
_atom_site_fract_x
_atom_site_fract_y
_atom_site_fract_z
_atom_site_occupancy
_atom_site_U_iso_or_equiv
P5 P 0.1249 0.2961 0.7952 1 0.0
P6 P 0.7685 0.8321 0.6086 1 0.0
Ru2 Ru 0.3286 0.62065 0.05828 1 0.0
P3 P 0.5489 0.5729 0.7271 1 0.0
Ru1 Ru 0 0 0 1 0.0
P4 P 0.563 0.9144 0.3405 1 0.0
P1 P 0.099 0.6317 0.4021 1 0.0
P2 P 0.2148 0.8378 0.822 1 0.0
